data_2213573
loop_
_publ_author_name
'Suchada Chantrapromma'
'Sompong Boonsri'
'Hoong-Kun Fun'
'Chatchanok Karalai'

_publ_section_title 7-Hydroxy-3,6,9-trimethyl-2,3,5,6-tetrahydronaphtho[1,8-<i>b</i>,<i>c</i>]pyran-4,8-dione
_journal_coeditor_code SJ2300
_journal_issue 5
_journal_name_full 'Acta Crystallographica Section E'
_journal_page_first o2749
_journal_page_last o2750
_journal_paper_doi 10.1107/S1600536807020193
_journal_volume 63
_journal_year 2007
_chemical_formula_iupac 'C15 H16 O4'
_chemical_formula_moiety 'C15 H16 O4'
_chemical_formula_sum 'C15 H16 O4'
_chemical_formula_weight 260.28
_chemical_melting_point 533.0(10)
_chemical_name_systematic
;
7-Hydroxy-3,6,9-trimethyl-2,3,5,6-tetrahydronaphtho[1,8-b,c]pyran-4,8-dione
;
_space_group_IT_number 19
_symmetry_cell_setting orthorhombic
_symmetry_space_group_name_Hall 'P 2ac 2ab'
_symmetry_space_group_name_H-M 'P 21 21 21'
_atom_sites_solution_hydrogens geom
_atom_sites_solution_primary direct
_atom_sites_solution_secondary difmap
_audit_creation_method SHELXL-97
_cell_angle_alpha 90.00
_cell_angle_beta 90.00
_cell_angle_gamma 90.00
_cell_formula_units_Z 8
_cell_length_a 8.5390(4)
_cell_length_b 10.0913(5)
_cell_length_c 30.3769(14)
_cell_measurement_reflns_used 3593
_cell_measurement_temperature 100.00(10)
_cell_measurement_theta_max 28.00
_cell_measurement_theta_min 1.34
_cell_volume 2617.6(2)
_computing_cell_refinement APEX2
_computing_data_collection 'APEX2 (Bruker, 2005)'
_computing_data_reduction 'SAINT (Bruker, 2005)'
_computing_molecular_graphics SHELXTL
_computing_publication_material
;
SHELXTL and PLATON (Spek, 2003)
;
_computing_structure_refinement SHELXTL
_computing_structure_solution 'SHELXTL (Sheldrick, 1998)'
_diffrn_ambient_temperature 297(3)
_diffrn_detector_area_resol_mean 8.33
_diffrn_measured_fraction_theta_full 1.000
_diffrn_measured_fraction_theta_max 1.000
_diffrn_measurement_device_type
;
Bruker SMART APEX2 CCD area-detector
;
_diffrn_measurement_method \w
_diffrn_radiation_monochromator graphite
_diffrn_radiation_source 'fine-focus sealed tube'
_diffrn_radiation_type MoK\a
_diffrn_radiation_wavelength 0.71073
_diffrn_reflns_av_R_equivalents 0.0674
_diffrn_reflns_av_sigmaI/netI 0.0349
_diffrn_reflns_limit_h_max 11
_diffrn_reflns_limit_h_min -11
_diffrn_reflns_limit_k_max 13
_diffrn_reflns_limit_k_min -12
_diffrn_reflns_limit_l_max 40
_diffrn_reflns_limit_l_min -39
_diffrn_reflns_number 28942
_diffrn_reflns_theta_full 28.00
_diffrn_reflns_theta_max 28.00
_diffrn_reflns_theta_min 1.34
_diffrn_standards_number 0
_exptl_absorpt_coefficient_mu 0.096
_exptl_absorpt_correction_T_max 0.9900
_exptl_absorpt_correction_T_min 0.9533
_exptl_absorpt_correction_type multi-scan
_exptl_absorpt_process_details '(SADABS; Bruker, 2005)'
_exptl_crystal_colour Purple
_exptl_crystal_density_diffrn 1.321
_exptl_crystal_density_method 'not measured'
_exptl_crystal_description Needle
_exptl_crystal_F_000 1104
_exptl_crystal_size_max 0.51
_exptl_crystal_size_mid 0.19
_exptl_crystal_size_min 0.11
_refine_diff_density_max 0.298
_refine_diff_density_min -0.222
_refine_ls_extinction_method none
_refine_ls_goodness_of_fit_ref 1.025
_refine_ls_hydrogen_treatment constr
_refine_ls_matrix_type full
_refine_ls_number_parameters 349
_refine_ls_number_reflns 3593
_refine_ls_number_restraints 0
_refine_ls_restrained_S_all 1.025
_refine_ls_R_factor_all 0.0581
_refine_ls_R_factor_gt 0.0452
_refine_ls_shift/su_max 0.000
_refine_ls_shift/su_mean 0.000
_refine_ls_structure_factor_coef Fsqd
_refine_ls_weighting_details 'calc w=1/[\s^2^(Fo^2^)+(0.0619P)^2^+0.359P] where P=(Fo^2^+2Fc^2^)/3'
_refine_ls_weighting_scheme calc
_refine_ls_wR_factor_gt 0.1059
_refine_ls_wR_factor_ref 0.1134
_reflns_number_gt 3004
_reflns_number_total 3593
_reflns_threshold_expression I>2\s(I)
_cod_data_source_file sj2300.cif
_cod_data_source_block I
_cod_depositor_comments
;
The following automatic conversions were performed:
'_symmetry_cell_setting' value 'Orthorhombic' changed to 'orthorhombic'
according to '/home/saulius/struct/CIF-dictionaries/cif_core.dic'
dictionary named 'cif_core.dic' version 2.4.1 from 2010-06-29.

Automatic conversion script
Id: cif_fix_enum 1527 2010-12-29 10:47:43Z saulius 

The following automatic conversions were performed:

'_chemical_melting_point' value '532-534' was changed to '533.0(10)'
- the average value was taken and precision was estimated.

Automatic conversion script
Id: cif_fix_values 1646 2011-03-28 12:23:43Z adriana 

The following automatic conversions were performed:

'_chemical_melting_point' value '532-534' was changed to '533.0(10)'
- the average value was taken and precision was
estimated.

'_symmetry_cell_setting' value 'Orthorhombic' changed to
'orthorhombic' according to
/home/saulius/struct/CIF-dictionaries/cif_core.dic dictionary named
'cif_core.dic' version 2.4.1 from 2010-06-29.

Automatic conversion script
Id: cif_fix_values 1715 2011-07-08 13:25:40Z adriana 
;
_cod_database_code 2213573
_cod_database_fobs_code 2213573

loop_
_symmetry_equiv_pos_as_xyz
'x, y, z'
'-x+1/2, -y, z+1/2'
'-x, y+1/2, -z+1/2'
'x+1/2, -y+1/2, -z'

loop_
_atom_site_type_symbol
_atom_site_label
_atom_site_fract_x
_atom_site_fract_y
_atom_site_fract_z
_atom_site_U_iso_or_equiv
_atom_site_adp_type
_atom_site_calc_flag
_atom_site_refinement_flags
_atom_site_occupancy
O O1A 0.7493(2) 0.62788(16) 0.10729(5) 0.0247(4) Uani d . 1
O O2A 0.8398(2) 0.77230(17) 0.25156(6) 0.0279(4) Uani d . 1
O O3A 0.7968(2) 0.52747(17) 0.28561(5) 0.0277(4) Uani d . 1
H H3AA 0.7890 0.5996 0.2979 0.042 Uiso calc R 1
O O4A 0.7326(3) 0.13687(19) 0.12509(6) 0.0436(6) Uani d . 1
C C1A 0.7573(3) 0.4667(2) 0.16700(7) 0.0194(5) Uani d . 1
C C2A 0.7636(3) 0.6047(2) 0.15122(7) 0.0198(5) Uani d . 1
C C3A 0.7918(3) 0.7077(2) 0.17842(8) 0.0214(5) Uani d . 1
C C4A 0.8115(3) 0.6818(2) 0.22519(8) 0.0212(5) Uani d . 1
C C5A 0.7907(3) 0.5448(2) 0.24131(7) 0.0217(5) Uani d . 1
C C6A 0.7665(3) 0.4418(2) 0.21395(7) 0.0201(5) Uani d . 1
C C7A 0.7381(3) 0.3024(2) 0.23054(8) 0.0244(5) Uani d . 1
H H7AA 0.7908 0.2922 0.2590 0.029 Uiso calc R 1
C C8A 0.8087(3) 0.2023(3) 0.19815(8) 0.0296(6) Uani d . 1
H H8AA 0.9220 0.2079 0.1995 0.035 Uiso calc R 1
H H8AB 0.7787 0.1135 0.2070 0.035 Uiso calc R 1
C C9A 0.7560(3) 0.2260(3) 0.15131(8) 0.0286(6) Uani d . 1
C C10A 0.7422(3) 0.3664(2) 0.13727(8) 0.0207(5) Uani d . 1
C C11A 0.7211(3) 0.3933(2) 0.08885(8) 0.0228(5) Uani d . 1
H H11A 0.6446 0.3301 0.0771 0.027 Uiso calc R 1
C C12A 0.6554(3) 0.5315(3) 0.08381(8) 0.0262(5) Uani d . 1
H H12A 0.6522 0.5547 0.0528 0.031 Uiso calc R 1
H H12B 0.5490 0.5335 0.0950 0.031 Uiso calc R 1
C C13A 0.8749(3) 0.3761(3) 0.06367(8) 0.0304(6) Uani d . 1
H H13A 0.9186 0.2906 0.0701 0.046 Uiso calc R 1
H H13B 0.9473 0.4439 0.0725 0.046 Uiso calc R 1
H H13C 0.8553 0.3830 0.0326 0.046 Uiso calc R 1
C C14A 0.7978(3) 0.8499(2) 0.16384(8) 0.0265(5) Uani d . 1
H H14A 0.7826 0.8545 0.1326 0.040 Uiso calc R 1
H H14B 0.8979 0.8870 0.1712 0.040 Uiso calc R 1
H H14C 0.7166 0.8991 0.1784 0.040 Uiso calc R 1
C C15A 0.5626(3) 0.2783(3) 0.23716(9) 0.0338(6) Uani d . 1
H H15A 0.5210 0.3443 0.2567 0.051 Uiso calc R 1
H H15B 0.5468 0.1919 0.2497 0.051 Uiso calc R 1
H H15C 0.5100 0.2835 0.2093 0.051 Uiso calc R 1
O O1B 0.7010(2) 0.87759(16) 0.49008(5) 0.0273(4) Uani d . 1
O O2B 0.7770(3) 0.73126(18) 0.34594(6) 0.0386(5) Uani d . 1
O O3B 0.8073(2) 0.97874(18) 0.31392(5) 0.0291(4) Uani d . 1
H H3BA 0.8132 0.9062 0.3019 0.044 Uiso calc R 1
O O4B 0.7987(2) 1.36536(17) 0.47624(6) 0.0274(4) Uani d . 1
C C1B 0.7519(3) 1.0400(2) 0.43210(7) 0.0189(5) Uani d . 1
C C2B 0.7216(3) 0.9027(2) 0.44669(8) 0.0218(5) Uani d . 1
C C3B 0.7241(3) 0.7987(2) 0.41856(8) 0.0254(5) Uani d . 1
C C4B 0.7622(3) 0.8228(2) 0.37285(8) 0.0258(6) Uani d . 1
C C5B 0.7823(3) 0.9617(2) 0.35765(7) 0.0226(5) Uani d . 1
C C6B 0.7778(3) 1.0649(2) 0.38527(8) 0.0194(5) Uani d . 1
C C7B 0.7933(3) 1.2061(2) 0.36968(8) 0.0217(5) Uani d . 1
H H7BA 0.8575 1.2062 0.3429 0.026 Uiso calc R 1
C C8B 0.8782(3) 1.2897(2) 0.40482(7) 0.0237(5) Uani d . 1
H H8BA 0.9876 1.2640 0.4057 0.028 Uiso calc R 1
H H8BB 0.8733 1.3824 0.3965 0.028 Uiso calc R 1
C C9B 0.8086(3) 1.2736(2) 0.44997(8) 0.0219(5) Uani d . 1
C C10B 0.7607(3) 1.1374(2) 0.46290(8) 0.0200(5) Uani d . 1
C C11B 0.7364(3) 1.1094(2) 0.51100(8) 0.0219(5) Uani d . 1
H H11B 0.6778 1.1837 0.5237 0.026 Uiso calc R 1
C C12B 0.6393(3) 0.9857(2) 0.51640(8) 0.0260(5) Uani d . 1
H H12C 0.6384 0.9598 0.5472 0.031 Uiso calc R 1
H H12D 0.5323 1.0038 0.5076 0.031 Uiso calc R 1
C C13B 0.8948(3) 1.1007(3) 0.53461(8) 0.0304(6) Uani d . 1
H H13D 0.9493 1.1834 0.5316 0.046 Uiso calc R 1
H H13E 0.9562 1.0311 0.5217 0.046 Uiso calc R 1
H H13F 0.8780 1.0821 0.5652 0.046 Uiso calc R 1
C C14B 0.6971(5) 0.6582(3) 0.43310(9) 0.0420(8) Uani d . 1
H H14D 0.6267 0.6574 0.4577 0.063 Uiso calc R 1
H H14E 0.7950 0.6190 0.4415 0.063 Uiso calc R 1
H H14F 0.6522 0.6085 0.4093 0.063 Uiso calc R 1
C C15B 0.6336(3) 1.2662(3) 0.35835(8) 0.0275(6) Uani d . 1
H H15E 0.5832 1.2127 0.3364 0.041 Uiso calc R 1
H H15F 0.6479 1.3544 0.3472 0.041 Uiso calc R 1
H H15G 0.5697 1.2691 0.3843 0.041 Uiso calc R 1

loop_
_atom_site_aniso_label
_atom_site_aniso_U_11
_atom_site_aniso_U_22
_atom_site_aniso_U_33
_atom_site_aniso_U_12
_atom_site_aniso_U_13
_atom_site_aniso_U_23
O1A 0.0370(9) 0.0204(8) 0.0166(8) -0.0034(7) -0.0031(7) -0.0001(7)
O2A 0.0407(10) 0.0216(9) 0.0213(9) -0.0030(8) 0.0021(8) -0.0051(8)
O3A 0.0459(10) 0.0225(9) 0.0149(8) -0.0034(8) 0.0008(8) -0.0041(7)
O4A 0.0871(17) 0.0196(9) 0.0242(10) -0.0047(11) -0.0080(10) -0.0051(8)
C1A 0.0231(11) 0.0168(11) 0.0181(11) -0.0006(9) 0.0002(9) 0.0006(10)
C2A 0.0243(11) 0.0196(12) 0.0155(11) -0.0007(9) 0.0016(9) 0.0005(9)
C3A 0.0256(11) 0.0185(12) 0.0202(11) 0.0008(9) 0.0028(10) -0.0009(10)
C4A 0.0243(11) 0.0190(12) 0.0202(12) -0.0009(9) 0.0026(10) -0.0043(10)
C5A 0.0261(11) 0.0240(13) 0.0149(11) -0.0023(10) -0.0001(9) -0.0004(10)
C6A 0.0249(11) 0.0193(12) 0.0161(11) -0.0001(9) 0.0004(9) 0.0002(9)
C7A 0.0370(13) 0.0195(12) 0.0168(11) -0.0015(10) -0.0030(10) 0.0011(10)
C8A 0.0482(15) 0.0182(12) 0.0224(13) 0.0002(11) -0.0051(12) 0.0003(11)
C9A 0.0430(14) 0.0206(13) 0.0221(12) -0.0006(11) -0.0015(11) -0.0017(11)
C10A 0.0256(11) 0.0187(12) 0.0177(11) -0.0019(10) -0.0007(9) 0.0003(10)
C11A 0.0298(12) 0.0216(12) 0.0169(11) -0.0048(10) -0.0011(9) -0.0057(10)
C12A 0.0316(12) 0.0283(13) 0.0187(12) -0.0018(11) -0.0053(10) -0.0009(11)
C13A 0.0345(14) 0.0336(15) 0.0230(13) -0.0043(12) 0.0038(10) -0.0080(12)
C14A 0.0380(13) 0.0191(12) 0.0225(12) -0.0003(10) 0.0037(11) -0.0004(11)
C15A 0.0403(14) 0.0339(16) 0.0272(14) -0.0122(12) 0.0014(11) 0.0032(13)
O1B 0.0467(10) 0.0195(9) 0.0158(8) 0.0016(8) 0.0045(8) 0.0000(7)
O2B 0.0733(14) 0.0223(10) 0.0201(9) -0.0025(10) 0.0051(10) -0.0060(8)
O3B 0.0487(11) 0.0227(9) 0.0158(8) -0.0002(9) 0.0033(8) -0.0037(7)
O4B 0.0365(9) 0.0221(9) 0.0234(9) -0.0015(8) -0.0008(8) -0.0042(8)
C1B 0.0210(10) 0.0197(11) 0.0160(11) -0.0007(9) 0.0009(8) 0.0000(10)
C2B 0.0282(12) 0.0201(12) 0.0171(11) 0.0023(10) 0.0028(9) 0.0020(9)
C3B 0.0376(13) 0.0188(12) 0.0199(12) 0.0016(11) 0.0019(11) 0.0002(10)
C4B 0.0390(14) 0.0212(13) 0.0172(12) -0.0009(10) -0.0006(10) -0.0024(10)
C5B 0.0305(12) 0.0231(12) 0.0143(11) -0.0003(10) -0.0003(9) 0.0015(10)
C6B 0.0246(11) 0.0175(11) 0.0160(11) 0.0014(9) 0.0002(9) 0.0014(9)
C7B 0.0300(12) 0.0185(12) 0.0167(11) -0.0016(10) 0.0038(10) 0.0011(10)
C8B 0.0296(12) 0.0212(12) 0.0203(12) -0.0028(10) 0.0028(10) -0.0001(10)
C9B 0.0245(11) 0.0209(12) 0.0204(11) -0.0001(10) -0.0010(9) -0.0005(10)
C10B 0.0224(11) 0.0198(11) 0.0179(11) 0.0028(9) -0.0011(9) 0.0008(10)
C11B 0.0285(12) 0.0221(12) 0.0149(11) 0.0048(10) -0.0012(9) -0.0032(10)
C12B 0.0373(13) 0.0248(13) 0.0159(11) 0.0015(11) 0.0045(10) -0.0011(10)
C13B 0.0361(14) 0.0360(16) 0.0190(12) 0.0061(12) -0.0038(10) -0.0023(12)
C14B 0.081(2) 0.0204(14) 0.0248(14) -0.0058(15) 0.0088(15) 0.0020(12)
C15B 0.0340(13) 0.0257(14) 0.0229(13) 0.0004(11) -0.0028(10) 0.0045(11)

loop_
_atom_type_symbol
_atom_type_description
_atom_type_scat_dispersion_real
_atom_type_scat_dispersion_imag
_atom_type_scat_source
C C 0.0033 0.0000 'International Tables Vol C Tables 4.2.6.8 and 6.1.1.4'
H H 0.0000 0.0000 'International Tables Vol C Tables 4.2.6.8 and 6.1.1.4'
O O 0.0106 0.0000 'International Tables Vol C Tables 4.2.6.8 and 6.1.1.4'

loop_
_geom_angle_atom_site_label_1
_geom_angle_atom_site_label_2
_geom_angle_atom_site_label_3
_geom_angle
C2A O1A C12A 114.68(18)
C5A O3A H3AA 109.5
C10A C1A C6A 121.9(2)
C10A C1A C2A 119.3(2)
C6A C1A C2A 118.8(2)
C3A C2A O1A 119.0(2)
C3A C2A C1A 122.3(2)
O1A C2A C1A 118.56(19)
C2A C3A C4A 118.7(2)
C2A C3A C14A 124.1(2)
C4A C3A C14A 117.1(2)
O2A C4A C3A 121.4(2)
O2A C4A C5A 119.9(2)
C3A C4A C5A 118.6(2)
C6A C5A O3A 121.2(2)
C6A C5A C4A 122.4(2)
O3A C5A C4A 116.4(2)
C5A C6A C1A 118.8(2)
C5A C6A C7A 122.4(2)
C1A C6A C7A 118.7(2)
C6A C7A C15A 110.3(2)
C6A C7A C8A 109.6(2)
C15A C7A C8A 111.4(2)
C6A C7A H7AA 108.5
C15A C7A H7AA 108.5
C8A C7A H7AA 108.5
C9A C8A C7A 112.5(2)
C9A C8A H8AA 109.1
C7A C8A H8AA 109.1
C9A C8A H8AB 109.1
C7A C8A H8AB 109.1
H8AA C8A H8AB 107.8
O4A C9A C10A 120.3(2)
O4A C9A C8A 123.2(2)
C10A C9A C8A 116.4(2)
C1A C10A C9A 120.7(2)
C1A C10A C11A 121.6(2)
C9A C10A C11A 117.5(2)
C10A C11A C12A 108.0(2)
C10A C11A C13A 111.4(2)
C12A C11A C13A 111.9(2)
C10A C11A H11A 108.5
C12A C11A H11A 108.5
C13A C11A H11A 108.5
O1A C12A C11A 111.35(19)
O1A C12A H12A 109.4
C11A C12A H12A 109.4
O1A C12A H12B 109.4
C11A C12A H12B 109.4
H12A C12A H12B 108.0
C11A C13A H13A 109.5
C11A C13A H13B 109.5
H13A C13A H13B 109.5
C11A C13A H13C 109.5
H13A C13A H13C 109.5
H13B C13A H13C 109.5
C3A C14A H14A 109.5
C3A C14A H14B 109.5
H14A C14A H14B 109.5
C3A C14A H14C 109.5
H14A C14A H14C 109.5
H14B C14A H14C 109.5
C7A C15A H15A 109.5
C7A C15A H15B 109.5
H15A C15A H15B 109.5
C7A C15A H15C 109.5
H15A C15A H15C 109.5
H15B C15A H15C 109.5
C2B O1B C12B 116.32(18)
C5B O3B H3BA 109.5
C10B C1B C6B 122.5(2)
C10B C1B C2B 118.8(2)
C6B C1B C2B 118.7(2)
C3B C2B O1B 118.2(2)
C3B C2B C1B 122.3(2)
O1B C2B C1B 119.3(2)
C2B C3B C4B 118.7(2)
C2B C3B C14B 122.9(2)
C4B C3B C14B 118.4(2)
O2B C4B C3B 122.0(2)
O2B C4B C5B 119.1(2)
C3B C4B C5B 118.9(2)
C6B C5B O3B 121.3(2)
C6B C5B C4B 122.4(2)
O3B C5B C4B 116.3(2)
C5B C6B C1B 118.7(2)
C5B C6B C7B 122.4(2)
C1B C6B C7B 118.8(2)
C6B C7B C15B 111.5(2)
C6B C7B C8B 109.93(19)
C15B C7B C8B 111.0(2)
C6B C7B H7BA 108.1
C15B C7B H7BA 108.1
C8B C7B H7BA 108.1
C9B C8B C7B 112.8(2)
C9B C8B H8BA 109.0
C7B C8B H8BA 109.0
C9B C8B H8BB 109.0
C7B C8B H8BB 109.0
H8BA C8B H8BB 107.8
O4B C9B C10B 120.5(2)
O4B C9B C8B 122.7(2)
C10B C9B C8B 116.7(2)
C1B C10B C9B 120.1(2)
C1B C10B C11B 121.7(2)
C9B C10B C11B 117.9(2)
C10B C11B C12B 109.7(2)
C10B C11B C13B 110.1(2)
C12B C11B C13B 112.7(2)
C10B C11B H11B 108.1
C12B C11B H11B 108.1
C13B C11B H11B 108.1
O1B C12B C11B 111.3(2)
O1B C12B H12C 109.4
C11B C12B H12C 109.4
O1B C12B H12D 109.4
C11B C12B H12D 109.4
H12C C12B H12D 108.0
C11B C13B H13D 109.5
C11B C13B H13E 109.5
H13D C13B H13E 109.5
C11B C13B H13F 109.5
H13D C13B H13F 109.5
H13E C13B H13F 109.5
C3B C14B H14D 109.5
C3B C14B H14E 109.5
H14D C14B H14E 109.5
C3B C14B H14F 109.5
H14D C14B H14F 109.5
H14E C14B H14F 109.5
C7B C15B H15E 109.5
C7B C15B H15F 109.5
H15E C15B H15F 109.5
C7B C15B H15G 109.5
H15E C15B H15G 109.5
H15F C15B H15G 109.5

loop_
_geom_bond_atom_site_label_1
_geom_bond_atom_site_label_2
_geom_bond_distance
O1A C2A 1.360(3)
O1A C12A 1.448(3)
O2A C4A 1.239(3)
O3A C5A 1.358(3)
O3A H3AA 0.8200
O4A C9A 1.218(3)
C1A C10A 1.363(3)
C1A C6A 1.450(3)
C1A C2A 1.474(3)
C2A C3A 1.349(3)
C3A C4A 1.454(3)
C3A C14A 1.503(3)
C4A C5A 1.477(3)
C5A C6A 1.347(3)
C6A C7A 1.514(3)
C7A C15A 1.532(4)
C7A C8A 1.533(4)
C7A H7AA 0.9800
C8A C9A 1.512(3)
C8A H8AA 0.9700
C8A H8AB 0.9700
C9A C10A 1.485(3)
C10A C11A 1.506(3)
C11A C12A 1.511(3)
C11A C13A 1.530(3)
C11A H11A 0.9800
C12A H12A 0.9700
C12A H12B 0.9700
C13A H13A 0.9600
C13A H13B 0.9600
C13A H13C 0.9600
C14A H14A 0.9600
C14A H14B 0.9600
C14A H14C 0.9600
C15A H15A 0.9600
C15A H15B 0.9600
C15A H15C 0.9600
O1B C2B 1.353(3)
O1B C12B 1.451(3)
O2B C4B 1.240(3)
O3B C5B 1.356(3)
O3B H3BA 0.8200
O4B C9B 1.225(3)
C1B C10B 1.359(3)
C1B C6B 1.461(3)
C1B C2B 1.478(3)
C2B C3B 1.353(3)
C3B C4B 1.447(3)
C3B C14B 1.503(4)
C4B C5B 1.485(3)
C5B C6B 1.338(3)
C6B C7B 1.508(3)
C7B C15B 1.531(3)
C7B C8B 1.541(3)
C7B H7BA 0.9800
C8B C9B 1.503(3)
C8B H8BA 0.9700
C8B H8BB 0.9700
C9B C10B 1.487(3)
C10B C11B 1.503(3)
C11B C12B 1.508(3)
C11B C13B 1.533(3)
C11B H11B 0.9800
C12B H12C 0.9700
C12B H12D 0.9700
C13B H13D 0.9600
C13B H13E 0.9600
C13B H13F 0.9600
C14B H14D 0.9600
C14B H14E 0.9600
C14B H14F 0.9600
C15B H15E 0.9600
C15B H15F 0.9600
C15B H15G 0.9600

loop_
_geom_hbond_atom_site_label_D
_geom_hbond_atom_site_label_H
_geom_hbond_atom_site_label_A
_geom_hbond_site_symmetry_A
_geom_hbond_distance_DH
_geom_hbond_distance_HA
_geom_hbond_distance_DA
_geom_hbond_angle_DHA
_geom_hbond_publ_flag
O3A H3AA O2A 1_555 0.82 2.2819 2.703(2) 112 y
O3A H3AA O2B 1_555 0.82 1.9762 2.760(2) 159 y
O3B H3BA O2A 1_555 0.82 2.0532 2.829(2) 158 y
O3B H3BA O2B 1_555 0.82 2.2365 2.693(3) 115 y
C7A H7AA O3A 1_555 0.98 2.5085 2.865(3) 101 y
C7B H7BA O3B 1_555 0.98 2.4955 2.854(3) 101 y
C12A H12A O4B 2_674 0.97 2.4970 3.452(3) 168 y
C12B H12D O4B 4_476 0.97 2.4420 3.281(3) 145 y
C14A H14A O1A 1_555 0.96 2.4294 2.853(3) 106 y
C12A H12B Cg1 4_645 0.97 2.7793 3.657(3) 151 y
C13A H13B Cg1 4_745 0.97 2.6723 3.387(3) 132 y

loop_
_geom_torsion_atom_site_label_1
_geom_torsion_atom_site_label_2
_geom_torsion_atom_site_label_3
_geom_torsion_atom_site_label_4
_geom_torsion
C12A O1A C2A C3A -154.1(2)
C12A O1A C2A C1A 29.6(3)
C10A C1A C2A C3A -174.2(2)
C6A C1A C2A C3A 6.2(3)
C10A C1A C2A O1A 2.0(3)
C6A C1A C2A O1A -177.67(19)
O1A C2A C3A C4A -178.3(2)
C1A C2A C3A C4A -2.1(4)
O1A C2A C3A C14A 4.5(4)
C1A C2A C3A C14A -179.4(2)
C2A C3A C4A O2A 179.0(2)
C14A C3A C4A O2A -3.6(4)
C2A C3A C4A C5A -3.5(3)
C14A C3A C4A C5A 174.0(2)
O2A C4A C5A C6A -177.1(2)
C3A C4A C5A C6A 5.4(4)
O2A C4A C5A O3A 3.1(3)
C3A C4A C5A O3A -174.5(2)
O3A C5A C6A C1A 178.5(2)
C4A C5A C6A C1A -1.3(4)
O3A C5A C6A C7A 2.6(4)
C4A C5A C6A C7A -177.3(2)
C10A C1A C6A C5A 176.1(2)
C2A C1A C6A C5A -4.3(3)
C10A C1A C6A C7A -7.8(3)
C2A C1A C6A C7A 171.9(2)
C5A C6A C7A C15A 90.4(3)
C1A C6A C7A C15A -85.6(3)
C5A C6A C7A C8A -146.6(2)
C1A C6A C7A C8A 37.4(3)
C6A C7A C8A C9A -51.6(3)
C15A C7A C8A C9A 70.8(3)
C7A C8A C9A O4A -144.8(3)
C7A C8A C9A C10A 38.7(3)
C6A C1A C10A C9A -8.3(4)
C2A C1A C10A C9A 172.1(2)
C6A C1A C10A C11A 175.6(2)
C2A C1A C10A C11A -4.1(4)
O4A C9A C10A C1A 175.4(3)
C8A C9A C10A C1A -8.0(4)
O4A C9A C10A C11A -8.3(4)
C8A C9A C10A C11A 168.3(2)
C1A C10A C11A C12A -22.9(3)
C9A C10A C11A C12A 160.8(2)
C1A C10A C11A C13A 100.4(3)
C9A C10A C11A C13A -75.9(3)
C2A O1A C12A C11A -58.4(3)
C10A C11A C12A O1A 52.5(3)
C13A C11A C12A O1A -70.5(3)
C12B O1B C2B C3B -156.9(2)
C12B O1B C2B C1B 27.5(3)
C10B C1B C2B C3B -174.4(2)
C6B C1B C2B C3B 3.1(4)
C10B C1B C2B O1B 1.0(3)
C6B C1B C2B O1B 178.5(2)
O1B C2B C3B C4B -173.7(2)
C1B C2B C3B C4B 1.8(4)
O1B C2B C3B C14B 3.2(4)
C1B C2B C3B C14B 178.6(3)
C2B C3B C4B O2B 175.0(3)
C14B C3B C4B O2B -1.9(4)
C2B C3B C4B C5B -5.7(4)
C14B C3B C4B C5B 177.3(3)
O2B C4B C5B C6B -175.7(3)
C3B C4B C5B C6B 5.0(4)
O2B C4B C5B O3B 3.6(4)
C3B C4B C5B O3B -175.6(2)
O3B C5B C6B C1B -179.4(2)
C4B C5B C6B C1B -0.1(4)
O3B C5B C6B C7B 2.6(4)
C4B C5B C6B C7B -178.1(2)
C10B C1B C6B C5B 173.5(2)
C2B C1B C6B C5B -3.9(3)
C10B C1B C6B C7B -8.5(3)
C2B C1B C6B C7B 174.2(2)
C5B C6B C7B C15B 89.7(3)
C1B C6B C7B C15B -88.3(3)
C5B C6B C7B C8B -146.8(2)
C1B C6B C7B C8B 35.2(3)
C6B C7B C8B C9B -50.2(3)
C15B C7B C8B C9B 73.6(3)
C7B C8B C9B O4B -143.4(2)
C7B C8B C9B C10B 40.5(3)
C6B C1B C10B C9B -4.2(3)
C2B C1B C10B C9B 173.1(2)
C6B C1B C10B C11B -178.9(2)
C2B C1B C10B C11B -1.6(3)
O4B C9B C10B C1B 171.1(2)
C8B C9B C10B C1B -12.7(3)
O4B C9B C10B C11B -14.0(3)
C8B C9B C10B C11B 162.2(2)
C1B C10B C11B C12B -23.9(3)
C9B C10B C11B C12B 161.3(2)
C1B C10B C11B C13B 100.7(3)
C9B C10B C11B C13B -74.1(3)
C2B O1B C12B C11B -53.8(3)
C10B C11B C12B O1B 49.7(3)
C13B C11B C12B O1B -73.4(3)

loop_
_cod_related_entry_id
_cod_related_entry_database
_cod_related_entry_code
1 ChemSpider 24737646
